data_4349066
loop_
_publ_author_name
'Leite, S\'ilvia M G'
'Lima, Lu\'is M P'
'Gama, Sofia'
'Mendes, Filipa'
'Orio, Maylis'
'Bento, Isabel'
'Paulo, Ant\'onio'
'Delgado, Rita'
'Iranzo, Olga'

_publ_section_title
;
 Copper(II) Complexes of Phenanthroline and Histidine Containing Ligands:
 Synthesis, Characterization and Evaluation of their DNA Cleavage and
 Cytotoxic Activity.
;
_journal_issue 22
_journal_name_full 'Inorganic chemistry'
_journal_page_first 11801
_journal_page_last 11814
_journal_paper_doi 10.1021/acs.inorgchem.6b01884
_journal_volume 55
_journal_year 2016
_chemical_formula_sum 'C19 H17 Cl Cu N5 Na0.25 O5'
_chemical_formula_weight 500.11
_space_group_crystal_system orthorhombic
_space_group_IT_number 19
_space_group_name_Hall 'P 2ac 2ab'
_space_group_name_H-M_alt 'P 21 21 21'
_atom_sites_solution_hydrogens mixed
_audit_creation_method SHELXL-2016/4
_cell_angle_alpha 90
_cell_angle_beta 90
_cell_angle_gamma 90
_cell_formula_units_Z 4
_cell_length_a 7.0381(5)
_cell_length_b 10.7231(8)
_cell_length_c 26.0409(16)
_cell_measurement_reflns_used 4747
_cell_measurement_temperature 150(2)
_cell_measurement_theta_max 28.37
_cell_measurement_theta_min 1.56
_cell_volume 1965.3(2)
_computing_structure_refinement 'SHELXL-2016/4 (Sheldrick, 2016)'
_diffrn_ambient_temperature 150(2)
_diffrn_measured_fraction_theta_full 0.985
_diffrn_measured_fraction_theta_max 0.980
_diffrn_measurement_device_type 'Bruker ApexII  Single Crystal X-ray Difractometer'
_diffrn_radiation_type MoK\a
_diffrn_radiation_wavelength 0.71073
_diffrn_reflns_av_R_equivalents 0.0401
_diffrn_reflns_av_unetI/netI 0.0685
_diffrn_reflns_Laue_measured_fraction_full 0.985
_diffrn_reflns_Laue_measured_fraction_max 0.980
_diffrn_reflns_limit_h_max 7
_diffrn_reflns_limit_h_min -9
_diffrn_reflns_limit_k_max 14
_diffrn_reflns_limit_k_min -14
_diffrn_reflns_limit_l_max 27
_diffrn_reflns_limit_l_min -34
_diffrn_reflns_number 10834
_diffrn_reflns_point_group_measured_fraction_full 0.979
_diffrn_reflns_point_group_measured_fraction_max 0.956
_diffrn_reflns_theta_full 25.242
_diffrn_reflns_theta_max 28.368
_diffrn_reflns_theta_min 2.998
_diffrn_source 'fine-focus sealed tube'
_exptl_absorpt_coefficient_mu 1.298
_exptl_crystal_colour blue
_exptl_crystal_density_diffrn 1.690
_exptl_crystal_density_method 'not measured'
_exptl_crystal_description 'thin plate'
_exptl_crystal_F_000 1019
_refine_diff_density_max 0.563
_refine_diff_density_min -1.207
_refine_diff_density_rms 0.120
_refine_ls_abs_structure_details
;
 Flack x determined using 1463 quotients [(I+)-(I-)]/[(I+)+(I-)]
 (Parsons, Flack and Wagner, Acta Cryst. B69 (2013) 249-259).
;
_refine_ls_abs_structure_Flack 0.001(10)
_refine_ls_extinction_method none
_refine_ls_goodness_of_fit_ref 1.045
_refine_ls_hydrogen_treatment mixed
_refine_ls_matrix_type full
_refine_ls_number_parameters 301
_refine_ls_number_reflns 4706
_refine_ls_number_restraints 4
_refine_ls_restrained_S_all 1.045
_refine_ls_R_factor_all 0.0603
_refine_ls_R_factor_gt 0.0496
_refine_ls_shift/su_max 0.000
_refine_ls_shift/su_mean 0.000
_refine_ls_structure_factor_coef Fsqd
_refine_ls_weighting_details 'w=1/[\s^2^(Fo^2^)+(0.0778P)^2^] where P=(Fo^2^+2Fc^2^)/3'
_refine_ls_weighting_scheme calc
_refine_ls_wR_factor_gt 0.1256
_refine_ls_wR_factor_ref 0.1307
_reflns_Friedel_coverage 0.699
_reflns_Friedel_fraction_full 0.972
_reflns_Friedel_fraction_max 0.924
_reflns_number_gt 4034
_reflns_number_total 4706
_reflns_threshold_expression 'I > 2\s(I)'
_cod_data_source_file ic6b01884_si_002.cif
_cod_data_source_block shelx
_cod_database_code 4349066
_shelx_shelxl_version_number 2016/4
_shelx_space_group_comment
;
The symmetry employed for this shelxl refinement is uniquely defined
by the following loop, which should always be used as a source of
symmetry information in preference to the above space-group names.
They are only intended as comments.
;

loop_
_space_group_symop_operation_xyz
'x, y, z'
'x+1/2, -y+1/2, -z'
'-x, y+1/2, -z+1/2'
'-x+1/2, -y, z+1/2'

loop_
_atom_site_label
_atom_site_type_symbol
_atom_site_fract_x
_atom_site_fract_y
_atom_site_fract_z
_atom_site_U_iso_or_equiv
_atom_site_adp_type
_atom_site_occupancy
_atom_site_site_symmetry_order
_atom_site_calc_flag
_atom_site_refinement_flags_posn
_atom_site_refinement_flags_adp
_atom_site_refinement_flags_occupancy
CU1 Cu 0.35271(10) 0.30255(5) 0.16204(2) 0.01126(17) Uani 1 1 d . . .
O3 O 0.3499(7) 0.6817(3) 0.17645(14) 0.0180(8) Uani 1 1 d . . .
CL1 Cl 0.0547(6) 0.2831(4) 0.12554(15) 0.0984(11) Uani 1 1 d . . .
N1 N 0.2914(7) 0.3814(4) 0.22715(17) 0.0134(9) Uani 1 1 d . . .
N2 N 0.2918(7) 0.1421(5) 0.21035(17) 0.0149(10) Uani 1 1 d . . .
N4 N 0.3913(6) 0.4819(4) 0.14390(16) 0.0121(9) Uani 1 1 d . . .
O1 O 0.1382(6) 0.4770(4) 0.06276(14) 0.0178(8) Uani 1 1 d . . .
O2 O 0.3416(7) 0.5727(4) 0.01023(14) 0.0199(8) Uani 1 1 d . . .
C7 C 0.2957(7) 0.5056(5) 0.2298(2) 0.0119(10) Uani 1 1 d . . .
C18 C 0.2538(9) 0.5653(5) 0.2761(2) 0.0143(11) Uani 1 1 d . . .
H18 H 0.257758 0.653711 0.278296 0.017 Uiso 1 1 calc R U .
C17 C 0.2063(8) 0.4946(5) 0.3189(2) 0.0164(11) Uani 1 1 d . . .
H17 H 0.178877 0.534647 0.350603 0.020 Uiso 1 1 calc R U .
C16 C 0.1987(8) 0.3636(5) 0.3154(2) 0.0136(11) Uani 1 1 d . . .
C8 C 0.2447(7) 0.3120(5) 0.26774(19) 0.0124(10) Uani 1 1 d . . .
C9 C 0.2391(8) 0.1809(5) 0.25843(19) 0.0125(10) Uani 1 1 d . . .
C10 C 0.2856(8) 0.0199(5) 0.2017(2) 0.0142(11) Uani 1 1 d . . .
H10 H 0.322869 -0.009813 0.168812 0.017 Uiso 1 1 calc R U .
C11 C 0.2269(9) -0.0671(5) 0.2386(2) 0.0173(12) Uani 1 1 d . . .
H11 H 0.224713 -0.153484 0.230393 0.021 Uiso 1 1 calc R U .
C12 C 0.1728(8) -0.0276(5) 0.2864(2) 0.0163(11) Uani 1 1 d . . .
H12 H 0.133329 -0.086212 0.311551 0.020 Uiso 1 1 calc R U .
C13 C 0.1761(8) 0.1008(5) 0.2980(2) 0.0144(11) Uani 1 1 d . . .
C14 C 0.1254(9) 0.1553(5) 0.3463(2) 0.0165(11) Uani 1 1 d . . .
H14 H 0.080502 0.102638 0.372993 0.020 Uiso 1 1 calc R U .
C15 C 0.1394(10) 0.2798(5) 0.3553(2) 0.0163(11) Uani 1 1 d . . .
H15 H 0.109680 0.311764 0.388348 0.020 Uiso 1 1 calc R U .
C6 C 0.3493(9) 0.5662(5) 0.17984(19) 0.0129(10) Uani 1 1 d . . .
C5 C 0.4544(8) 0.5265(5) 0.0944(2) 0.0126(11) Uani 1 1 d . . .
H5 H 0.499699 0.614327 0.098551 0.015 Uiso 1 1 calc R U .
C4 C 0.6231(9) 0.4465(5) 0.0759(2) 0.0164(11) Uani 1 1 d . . .
H4A H 0.675260 0.483907 0.044164 0.020 Uiso 1 1 calc R U .
H4B H 0.724115 0.449057 0.102344 0.020 Uiso 1 1 calc R U .
C3 C 0.5747(8) 0.3153(5) 0.0656(2) 0.0127(10) Uani 1 1 d . . .
N3 N 0.4841(7) 0.2374(4) 0.10110(19) 0.0147(10) Uani 1 1 d . . .
C1 C 0.4722(9) 0.1246(5) 0.0792(2) 0.0151(11) Uani 1 1 d . . .
H1A H 0.416767 0.053129 0.094648 0.018 Uiso 1 1 calc R U .
N5 N 0.5498(7) 0.1273(4) 0.03222(18) 0.0170(10) Uani 1 1 d . . .
H5A H 0.558218 0.063697 0.011013 0.020 Uiso 1 1 calc R U .
C2 C 0.6138(9) 0.2453(6) 0.0228(2) 0.0186(13) Uani 1 1 d . . .
H2A H 0.673977 0.273603 -0.007731 0.022 Uiso 1 1 calc R U .
C19 C 0.2968(8) 0.5252(5) 0.0532(2) 0.0131(11) Uani 1 1 d . . .
O1S O 0.2789(7) 0.8552(4) 0.09845(18) 0.0255(10) Uani 1 1 d D . .
NA1 Na 0.531(2) 0.8111(15) 0.0361(5) 0.051(3) Uiso 0.25 1 d . . P
O2S O -0.0210(7) 0.5484(4) 0.42629(17) 0.0242(10) Uani 1 1 d D . .
H1SB H 0.31(2) 0.825(13) 0.070(3) 0.13(6) Uiso 1 1 d D . .
H1SA H 0.308(11) 0.800(5) 0.120(2) 0.03(2) Uiso 1 1 d D . .
H2SA H -0.05(2) 0.472(3) 0.423(5) 0.12(5) Uiso 1 1 d D . .
H2SB H 0.034(14) 0.612(6) 0.414(4) 0.06(3) Uiso 1 1 d D . .

loop_
_atom_site_aniso_label
_atom_site_aniso_U_11
_atom_site_aniso_U_22
_atom_site_aniso_U_33
_atom_site_aniso_U_23
_atom_site_aniso_U_13
_atom_site_aniso_U_12
CU1 0.0154(3) 0.0088(3) 0.0095(3) -0.0005(2) 0.0004(3) 0.0000(3)
O3 0.027(2) 0.0061(15) 0.0209(18) -0.0019(13) 0.0012(18) 0.0026(17)
CL1 0.104(3) 0.096(3) 0.095(2) 0.003(2) 0.002(2) 0.006(2)
N1 0.014(2) 0.012(2) 0.015(2) 0.0020(18) -0.0018(18) 0.0015(17)
N2 0.016(3) 0.015(2) 0.013(2) 0.0000(18) 0.0026(18) 0.0054(18)
N4 0.015(2) 0.0094(19) 0.0119(19) -0.0013(16) -0.0014(17) 0.0002(17)
O1 0.018(2) 0.0191(19) 0.0164(18) 0.0023(15) -0.0006(18) -0.0041(18)
O2 0.024(2) 0.0227(19) 0.0128(17) 0.0062(15) 0.0021(18) -0.0014(19)
C7 0.013(3) 0.011(2) 0.012(2) -0.004(2) -0.0044(19) 0.0015(19)
C18 0.019(3) 0.010(2) 0.014(2) -0.004(2) 0.002(2) 0.005(2)
C17 0.020(3) 0.015(2) 0.014(2) -0.003(2) 0.000(2) 0.003(2)
C16 0.014(3) 0.017(3) 0.010(2) 0.001(2) -0.003(2) 0.000(2)
C8 0.011(3) 0.016(2) 0.011(2) 0.000(2) 0.000(2) 0.003(2)
C9 0.013(3) 0.013(2) 0.011(2) -0.001(2) -0.001(2) 0.002(2)
C10 0.017(3) 0.012(2) 0.014(2) 0.000(2) -0.005(2) 0.003(2)
C11 0.018(3) 0.010(2) 0.024(3) 0.000(2) -0.005(2) -0.002(2)
C12 0.015(3) 0.016(3) 0.018(2) 0.005(2) -0.002(2) -0.002(2)
C13 0.013(3) 0.018(3) 0.012(2) 0.002(2) 0.000(2) 0.002(2)
C14 0.015(3) 0.016(2) 0.018(3) 0.0070(19) 0.005(2) 0.003(2)
C15 0.017(3) 0.019(3) 0.013(2) 0.0014(19) 0.000(2) 0.009(2)
C6 0.014(3) 0.012(2) 0.013(2) 0.0009(18) -0.001(2) 0.001(2)
C5 0.016(3) 0.011(2) 0.010(2) 0.0019(19) 0.003(2) 0.002(2)
C4 0.017(3) 0.015(2) 0.018(2) 0.002(2) 0.001(2) -0.004(2)
C3 0.010(2) 0.011(2) 0.017(2) 0.001(2) -0.001(2) 0.000(2)
N3 0.013(2) 0.014(2) 0.018(2) -0.0018(18) 0.0038(19) 0.0017(17)
C1 0.018(3) 0.012(2) 0.016(2) -0.001(2) 0.003(2) -0.002(2)
N5 0.021(3) 0.014(2) 0.016(2) -0.0064(19) 0.004(2) 0.002(2)
C2 0.019(3) 0.021(3) 0.016(2) 0.002(2) 0.007(2) 0.003(2)
C19 0.018(3) 0.009(2) 0.012(2) -0.0027(19) -0.003(2) 0.005(2)
O1S 0.036(3) 0.017(2) 0.023(2) 0.0018(19) 0.005(2) 0.0075(19)
O2S 0.031(3) 0.021(2) 0.021(2) -0.0002(19) 0.0004(19) 0.001(2)

loop_
_atom_type_symbol
_atom_type_description
_atom_type_scat_dispersion_real
_atom_type_scat_dispersion_imag
_atom_type_scat_source
C C 0.0033 0.0016 'International Tables Vol C Tables 4.2.6.8 and 6.1.1.4'
H H 0.0000 0.0000 'International Tables Vol C Tables 4.2.6.8 and 6.1.1.4'
N N 0.0061 0.0033 'International Tables Vol C Tables 4.2.6.8 and 6.1.1.4'
O O 0.0106 0.0060 'International Tables Vol C Tables 4.2.6.8 and 6.1.1.4'
Cl Cl 0.1484 0.1585 'International Tables Vol C Tables 4.2.6.8 and 6.1.1.4'
Cu Cu 0.3201 1.2651 'International Tables Vol C Tables 4.2.6.8 and 6.1.1.4'
Na Na 0.0362 0.0249 'International Tables Vol C Tables 4.2.6.8 and 6.1.1.4'

loop_
_geom_angle_atom_site_label_1
_geom_angle_atom_site_label_2
_geom_angle_atom_site_label_3
_geom_angle
_geom_angle_site_symmetry_1
_geom_angle_site_symmetry_3
N1 CU1 N3 164.5(2) . .
N1 CU1 N4 79.49(19) . .
N3 CU1 N4 95.02(19) . .
N1 CU1 N2 78.23(18) . .
N3 CU1 N2 106.16(18) . .
N4 CU1 N2 157.68(17) . .
N1 CU1 CL1 101.34(17) . .
N3 CU1 CL1 93.60(18) . .
N4 CU1 CL1 96.49(16) . .
N2 CU1 CL1 89.28(17) . .
C7 N1 C8 121.5(5) . .
C7 N1 CU1 118.3(4) . .
C8 N1 CU1 120.2(4) . .
C10 N2 C9 116.5(5) . .
C10 N2 CU1 133.5(4) . .
C9 N2 CU1 109.9(4) . .
C6 N4 C5 118.0(4) . .
C6 N4 CU1 117.1(3) . .
C5 N4 CU1 124.8(3) . .
C19 O2 NA1 111.5(5) . 2_465
C19 O2 NA1 104.9(4) . .
NA1 O2 NA1 93.8(3) 2_465 .
N1 C7 C18 119.8(5) . .
N1 C7 C6 113.2(5) . .
C18 C7 C6 127.0(5) . .
C17 C18 C7 119.6(5) . .
C17 C18 H18 120.2 . .
C7 C18 H18 120.2 . .
C18 C17 C16 120.1(5) . .
C18 C17 H17 120.0 . .
C16 C17 H17 120.0 . .
C8 C16 C17 116.4(5) . .
C8 C16 C15 117.6(5) . .
C17 C16 C15 126.0(5) . .
N1 C8 C16 122.7(5) . .
N1 C8 C9 115.0(5) . .
C16 C8 C9 122.3(5) . .
N2 C9 C13 124.5(5) . .
N2 C9 C8 116.6(5) . .
C13 C9 C8 119.0(5) . .
N2 C10 C11 123.3(5) . .
N2 C10 H10 118.3 . .
C11 C10 H10 118.3 . .
C12 C11 C10 119.9(5) . .
C12 C11 H11 120.1 . .
C10 C11 H11 120.1 . .
C11 C12 C13 119.5(5) . .
C11 C12 H12 120.2 . .
C13 C12 H12 120.2 . .
C12 C13 C9 116.3(5) . .
C12 C13 C14 125.7(5) . .
C9 C13 C14 118.0(5) . .
C15 C14 C13 122.3(5) . .
C15 C14 H14 118.9 . .
C13 C14 H14 118.9 . .
C14 C15 C16 120.7(5) . .
C14 C15 H15 119.6 . .
C16 C15 H15 119.6 . .
O3 C6 N4 128.7(5) . .
O3 C6 C7 119.6(5) . .
N4 C6 C7 111.7(4) . .
N4 C5 C4 109.3(4) . .
N4 C5 C19 113.3(5) . .
C4 C5 C19 109.3(4) . .
N4 C5 H5 108.2 . .
C4 C5 H5 108.2 . .
C19 C5 H5 108.2 . .
C3 C4 C5 114.3(5) . .
C3 C4 H4A 108.7 . .
C5 C4 H4A 108.7 . .
C3 C4 H4B 108.7 . .
C5 C4 H4B 108.7 . .
H4A C4 H4B 107.6 . .
C2 C3 N3 107.5(5) . .
C2 C3 C4 128.7(5) . .
N3 C3 C4 123.7(5) . .
C1 N3 C3 106.6(5) . .
C1 N3 CU1 129.5(4) . .
C3 N3 CU1 122.4(4) . .
N5 C1 N3 110.1(5) . .
N5 C1 H1A 124.9 . .
N3 C1 H1A 124.9 . .
C1 N5 C2 108.6(5) . .
C1 N5 H5A 125.7 . .
C2 N5 H5A 125.7 . .
N5 C2 C3 107.1(5) . .
N5 C2 H2A 126.4 . .
C3 C2 H2A 126.4 . .
O1 C19 O2 124.1(5) . .
O1 C19 C5 120.4(5) . .
O2 C19 C5 115.5(5) . .
NA1 O1S H1SB 33(10) . .
NA1 O1S H1SA 97(5) . .
H1SB O1S H1SA 106(10) . .
O1S NA1 O2 140.1(7) . 2_565
O1S NA1 O2 89.5(5) . .
O2 NA1 O2 129.8(5) 2_565 .
O1S NA1 NA1 75.5(3) . 2_465
O2 NA1 NA1 127.0(6) 2_565 2_465
O2 NA1 NA1 41.5(4) . 2_465
O1S NA1 NA1 164.5(7) . 2_565
O2 NA1 NA1 44.7(2) 2_565 2_565
O2 NA1 NA1 90.4(6) . 2_565
NA1 NA1 NA1 113.8(7) 2_465 2_565
O1S NA1 H1SB 15(3) . .
O2 NA1 H1SB 149(5) 2_565 .
O2 NA1 H1SB 78(4) . .
NA1 NA1 H1SB 61(3) 2_465 .
NA1 NA1 H1SB 167(5) 2_565 .

loop_
_geom_bond_atom_site_label_1
_geom_bond_atom_site_label_2
_geom_bond_distance
_geom_bond_site_symmetry_2
CU1 N1 1.943(5) .
CU1 N3 1.965(5) .
CU1 N4 1.999(4) .
CU1 N2 2.174(5) .
CU1 CL1 2.313(4) .
O3 C6 1.242(6) .
N1 C7 1.333(7) .
N1 C8 1.334(7) .
N2 C10 1.330(7) .
N2 C9 1.371(7) .
N4 C6 1.334(7) .
N4 C5 1.445(7) .
O1 C19 1.255(7) .
O2 C19 1.269(7) .
O2 NA1 2.789(16) 2_465
O2 NA1 2.961(16) .
C7 C18 1.398(7) .
C7 C6 1.501(7) .
C18 C17 1.389(8) .
C18 H18 0.9500 .
C17 C16 1.409(8) .
C17 H17 0.9500 .
C16 C8 1.396(7) .
C16 C15 1.436(8) .
C8 C9 1.427(7) .
C9 C13 1.413(7) .
C10 C11 1.402(8) .
C10 H10 0.9500 .
C11 C12 1.370(8) .
C11 H11 0.9500 .
C12 C13 1.409(8) .
C12 H12 0.9500 .
C13 C14 1.433(7) .
C14 C15 1.359(8) .
C14 H14 0.9500 .
C15 H15 0.9500 .
C5 C4 1.542(8) .
C5 C19 1.543(8) .
C5 H5 1.0000 .
C4 C3 1.472(7) .
C4 H4A 0.9900 .
C4 H4B 0.9900 .
C3 C2 1.372(8) .
C3 N3 1.401(7) .
N3 C1 1.340(7) .
C1 N5 1.339(7) .
C1 H1A 0.9500 .
N5 C2 1.365(7) .
N5 H5A 0.8800 .
C2 H2A 0.9500 .
O1S NA1 2.452(15) .
O1S H1SB 0.840(14) .
O1S H1SA 0.839(14) .
NA1 O2 2.789(16) 2_565
NA1 NA1 4.200(16) 2_465
NA1 NA1 4.200(16) 2_565
NA1 H1SB 1.80(11) .
O2S H2SA 0.841(14) .

loop_
_geom_torsion_atom_site_label_1
_geom_torsion_atom_site_label_2
_geom_torsion_atom_site_label_3
_geom_torsion_atom_site_label_4
_geom_torsion
_geom_torsion_site_symmetry_1
C8 N1 C7 C18 1.1(8) .
CU1 N1 C7 C18 -179.5(4) .
C8 N1 C7 C6 -179.3(5) .
CU1 N1 C7 C6 0.0(6) .
N1 C7 C18 C17 -0.6(8) .
C6 C7 C18 C17 179.9(5) .
C7 C18 C17 C16 -0.6(9) .
C18 C17 C16 C8 1.3(8) .
C18 C17 C16 C15 -175.5(6) .
C7 N1 C8 C16 -0.4(8) .
CU1 N1 C8 C16 -179.8(4) .
C7 N1 C8 C9 177.6(5) .
CU1 N1 C8 C9 -1.7(6) .
C17 C16 C8 N1 -0.8(8) .
C15 C16 C8 N1 176.3(5) .
C17 C16 C8 C9 -178.7(5) .
C15 C16 C8 C9 -1.7(8) .
C10 N2 C9 C13 -1.4(8) .
CU1 N2 C9 C13 175.0(4) .
C10 N2 C9 C8 -179.7(5) .
CU1 N2 C9 C8 -3.3(6) .
N1 C8 C9 N2 3.4(7) .
C16 C8 C9 N2 -178.5(5) .
N1 C8 C9 C13 -174.9(5) .
C16 C8 C9 C13 3.1(8) .
C9 N2 C10 C11 0.8(8) .
CU1 N2 C10 C11 -174.6(4) .
N2 C10 C11 C12 -0.2(9) .
C10 C11 C12 C13 0.2(9) .
C11 C12 C13 C9 -0.8(8) .
C11 C12 C13 C14 -179.3(6) .
N2 C9 C13 C12 1.5(8) .
C8 C9 C13 C12 179.7(5) .
N2 C9 C13 C14 -179.9(5) .
C8 C9 C13 C14 -1.7(8) .
C12 C13 C14 C15 177.3(6) .
C9 C13 C14 C15 -1.2(9) .
C13 C14 C15 C16 2.7(10) .
C8 C16 C15 C14 -1.3(9) .
C17 C16 C15 C14 175.4(6) .
C5 N4 C6 O3 3.0(9) .
CU1 N4 C6 O3 -174.9(5) .
C5 N4 C6 C7 -177.1(5) .
CU1 N4 C6 C7 5.0(6) .
N1 C7 C6 O3 176.7(5) .
C18 C7 C6 O3 -3.8(9) .
N1 C7 C6 N4 -3.3(7) .
C18 C7 C6 N4 176.2(5) .
C6 N4 C5 C4 137.2(5) .
CU1 N4 C5 C4 -45.1(6) .
C6 N4 C5 C19 -100.6(6) .
CU1 N4 C5 C19 77.1(5) .
N4 C5 C4 C3 65.3(6) .
C19 C5 C4 C3 -59.3(6) .
C5 C4 C3 C2 129.8(6) .
C5 C4 C3 N3 -53.4(7) .
C2 C3 N3 C1 0.3(6) .
C4 C3 N3 C1 -177.1(5) .
C2 C3 N3 CU1 -166.7(4) .
C4 C3 N3 CU1 15.9(7) .
C3 N3 C1 N5 0.1(6) .
CU1 N3 C1 N5 165.8(4) .
N3 C1 N5 C2 -0.4(7) .
C1 N5 C2 C3 0.5(7) .
N3 C3 C2 N5 -0.5(6) .
C4 C3 C2 N5 176.7(5) .
NA1 O2 C19 O1 34.8(7) 2_465
NA1 O2 C19 O1 135.1(6) .
NA1 O2 C19 C5 -146.7(5) 2_465
NA1 O2 C19 C5 -46.4(6) .
N4 C5 C19 O1 -6.8(7) .
C4 C5 C19 O1 115.5(5) .
N4 C5 C19 O2 174.6(4) .
C4 C5 C19 O2 -63.1(6) .
